data_7035774
loop_
_publ_author_name
'Burrows, Andrew D.'
'Jurcic, Monika'
'Mahon, Mary F.'
'Pierrat, Sandrine'
'Roffe, Gavin W.'
'Windle, Henry J.'
'Spencer, John'

_publ_section_title
;
 Bismuth coordination networks containing deferiprone: synthesis,
 characterisation, stability and antibacterial activity.
;
_journal_issue 31
_journal_name_full 'Dalton transactions (Cambridge, England : 2003)'
_journal_page_first 13814
_journal_page_last 13817
_journal_paper_doi 10.1039/c5dt02458g
_journal_volume 44
_journal_year 2015
_chemical_formula_sum 'C21 H27 Bi N3 O9'
_chemical_formula_weight 674.44
_chemical_name_systematic
; 
 ? 
;
_space_group_IT_number 2
_symmetry_cell_setting triclinic
_symmetry_space_group_name_Hall '-P 1'
_symmetry_space_group_name_H-M 'P -1'
_atom_sites_solution_hydrogens geom
_atom_sites_solution_primary direct
_atom_sites_solution_secondary difmap
_audit_creation_method SHELXL-97
_audit_update_record
;
2015-03-02 deposited with the CCDC.
2015-06-02 downloaded from the CCDC.
;
_cell_angle_alpha 108.125(1)
_cell_angle_beta 93.568(1)
_cell_angle_gamma 118.699(1)
_cell_formula_units_Z 2
_cell_length_a 10.3170(1)
_cell_length_b 10.6650(1)
_cell_length_c 12.7980(2)
_cell_measurement_reflns_used 18122
_cell_measurement_temperature 150(2)
_cell_measurement_theta_max 27.485
_cell_measurement_theta_min 2.910
_cell_volume 1135.44(3)
_computing_cell_refinement 'HKL Scalepack (Otwinowski & Minor 1997)'
_computing_data_collection 'Collect (Bruker AXS BV, 1997-2004)'
_computing_data_reduction 'Denzo & Scalepack (Otwinowski & Minor, 1997)'
_computing_molecular_graphics 'ORTEX (P.McArdle, 1995)'
_computing_publication_material 'SHELXL-97/2 (Sheldrick,1997)'
_computing_structure_refinement 'SHELXL-97 (Sheldrick, 1997)'
_computing_structure_solution 'SHELXS-97 (Sheldrick, 1990)'
_diffrn_ambient_temperature 150(2)
_diffrn_measured_fraction_theta_full 0.993
_diffrn_measured_fraction_theta_max 0.993
_diffrn_measurement_device_type '95mm CCD camera on \k-goniostat'
_diffrn_measurement_method CCD
_diffrn_radiation_monochromator graphite
_diffrn_radiation_source 'fine-focus sealed tube'
_diffrn_radiation_type MoK\a
_diffrn_radiation_wavelength 0.71073
_diffrn_reflns_av_R_equivalents 0.0471
_diffrn_reflns_av_sigmaI/netI 0.0342
_diffrn_reflns_limit_h_max 13
_diffrn_reflns_limit_h_min -13
_diffrn_reflns_limit_k_max 13
_diffrn_reflns_limit_k_min -13
_diffrn_reflns_limit_l_max 16
_diffrn_reflns_limit_l_min -16
_diffrn_reflns_number 22651
_diffrn_reflns_theta_full 27.48
_diffrn_reflns_theta_max 27.48
_diffrn_reflns_theta_min 3.65
_exptl_absorpt_coefficient_mu 7.822
_exptl_absorpt_correction_T_max 0.235
_exptl_absorpt_correction_T_min 0.179
_exptl_absorpt_correction_type multi-scan
_exptl_absorpt_process_details
;
multi-scan from symmetry-related measurements 
 Sortav (Blessing 1995)
;
_exptl_crystal_colour colorless
_exptl_crystal_density_diffrn 1.973
_exptl_crystal_density_method 'not measured'
_exptl_crystal_description block
_exptl_crystal_F_000 658
_exptl_crystal_size_max 0.35
_exptl_crystal_size_mid 0.25
_exptl_crystal_size_min 0.25
_refine_diff_density_max 1.758
_refine_diff_density_min -2.366
_refine_diff_density_rms 0.133
_refine_ls_extinction_coef 0.0029(4)
_refine_ls_extinction_expression Fc^*^=kFc[1+0.001xFc^2^\l^3^/sin(2\q)]^-1/4^
_refine_ls_extinction_method SHELXL
_refine_ls_goodness_of_fit_ref 1.094
_refine_ls_hydrogen_treatment mixed
_refine_ls_matrix_type full
_refine_ls_number_parameters 335
_refine_ls_number_reflns 5180
_refine_ls_number_restraints 3
_refine_ls_restrained_S_all 1.094
_refine_ls_R_factor_all 0.0258
_refine_ls_R_factor_gt 0.0247
_refine_ls_shift/su_max 0.003
_refine_ls_shift/su_mean 0.000
_refine_ls_structure_factor_coef Fsqd
_refine_ls_weighting_details 'calc w=1/[\s^2^(Fo^2^)+(0.0309P)^2^+1.0596P] where P=(Fo^2^+2Fc^2^)/3'
_refine_ls_weighting_scheme calc
_refine_ls_wR_factor_gt 0.0598
_refine_ls_wR_factor_ref 0.0605
_reflns_number_gt 5000
_reflns_number_total 5180
_reflns_threshold_expression >2sigma(I)
_cod_data_source_file c5dt02458g2.cif
_cod_data_source_block k13mfm5
_cod_depositor_comments
;
The following automatic conversions were performed:

'_symmetry_cell_setting' value 'Triclinic' changed to 'triclinic'
according to
/usr/data/users/saulius/crontab/automatic-downloads/rss-feeds/RSC/lib/dictionaries/cif_core.dic
dictionary named 'cif_core.dic' version 2.4.2 from 2011-04-26.

Automatic conversion script
Id: cif_fix_values 3271 2015-04-21 07:52:19Z andrius 

 Adding full bibliography for 7035772--7035775.cif.
;
_cod_original_cell_volume 1135.44(2)
_cod_original_sg_symbol_H-M P-1
_cod_database_code 7035774

loop_
_symmetry_equiv_pos_as_xyz
'x, y, z'
'-x, -y, -z'

loop_
_atom_site_label
_atom_site_type_symbol
_atom_site_fract_x
_atom_site_fract_y
_atom_site_fract_z
_atom_site_U_iso_or_equiv
_atom_site_adp_type
_atom_site_occupancy
_atom_site_symmetry_multiplicity
_atom_site_calc_flag
_atom_site_refinement_flags
Bi1 Bi 0.567342(11) 0.682363(12) 0.654581(8) 0.01784(6) Uani 1 1 d .
O1 O 0.5218(3) 0.7261(3) 0.49333(19) 0.0214(5) Uani 1 1 d .
O2 O 0.4288(3) 0.7938(3) 0.68387(19) 0.0214(5) Uani 1 1 d .
O3 O 0.6280(3) 0.7794(3) 0.8511(2) 0.0223(5) Uani 1 1 d .
O4 O 0.7721(3) 0.9141(3) 0.71188(19) 0.0222(5) Uani 1 1 d .
O5 O 0.7977(3) 0.6292(3) 0.6910(2) 0.0273(5) Uani 1 1 d .
O6 O 0.7223(3) 0.6229(3) 0.5223(2) 0.0260(5) Uani 1 1 d .
O7A O 0.8723(4) 0.5921(4) 0.3658(3) 0.0228(7) Uani 0.70 1 d PD
O7B O 0.9701(8) 0.5174(9) 0.7144(7) 0.0215(15) Uani 0.30 1 d P
O9 O 0.5433(3) 0.6891(3) 0.1134(3) 0.0365(6) Uani 1 1 d .
O10 O 0.6026(3) 0.6073(3) 0.2952(2) 0.0342(6) Uani 1 1 d D
N1 N 0.3794(3) 0.7122(3) 0.0048(3) 0.0249(6) Uani 1 1 d .
N2 N 1.0225(3) 1.2023(3) 0.9880(2) 0.0217(6) Uani 1 1 d .
N3 N 0.2489(3) 0.9057(3) 0.5103(2) 0.0206(5) Uani 1 1 d .
C1 C 0.8023(4) 0.6045(4) 0.5887(3) 0.0208(6) Uani 1 1 d .
C2 C 0.9055(3) 0.5516(4) 0.5423(3) 0.0191(6) Uani 1 1 d .
C3 C 0.9283(4) 0.5435(4) 0.4338(3) 0.0204(6) Uani 1 1 d .
C4 C 0.9773(4) 0.5080(4) 0.6071(3) 0.0192(6) Uani 1 1 d .
C5 C 0.8323(4) 0.9874(4) 0.8249(3) 0.0191(6) Uani 1 1 d .
C6 C 0.9675(4) 1.1290(4) 0.8717(3) 0.0214(6) Uani 1 1 d .
C7 C 0.9467(4) 1.1359(4) 1.0576(3) 0.0235(7) Uani 1 1 d .
H7 H 0.9870 1.1892 1.1376 0.028 Uiso 1 1 calc R
C8 C 0.8141(4) 0.9946(4) 1.0148(3) 0.0225(6) Uani 1 1 d .
H8 H 0.7633 0.9505 1.0650 0.027 Uiso 1 1 calc R
C9 C 0.7519(3) 0.9133(4) 0.8964(3) 0.0186(6) Uani 1 1 d .
C10 C 1.0584(4) 1.2054(4) 0.7996(3) 0.0316(8) Uani 1 1 d .
H10C H 1.0543 1.2978 0.8077 0.047 Uiso 1 1 calc R
H10D H 1.0156 1.1327 0.7198 0.047 Uiso 1 1 calc R
H10E H 1.1648 1.2357 0.8239 0.047 Uiso 1 1 calc R
C11 C 1.1669(4) 1.3533(4) 1.0403(3) 0.0295(8) Uani 1 1 d .
H11A H 1.1891 1.3870 1.1231 0.044 Uiso 1 1 calc R
H11B H 1.1582 1.4301 1.0189 0.044 Uiso 1 1 calc R
H11C H 1.2499 1.3434 1.0135 0.044 Uiso 1 1 calc R
C12 C 0.3828(3) 0.8180(4) 0.5965(3) 0.0191(6) Uani 1 1 d .
C13 C 0.2902(3) 0.8791(4) 0.6022(3) 0.0201(6) Uani 1 1 d .
C14 C 0.2925(4) 0.8696(4) 0.4145(3) 0.0225(7) Uani 1 1 d .
H14 H 0.2615 0.8889 0.3527 0.027 Uiso 1 1 calc R
C15 C 0.3815(4) 0.8050(4) 0.4040(3) 0.0215(6) Uani 1 1 d .
H15 H 0.4088 0.7774 0.3346 0.026 Uiso 1 1 calc R
C16 C 0.4315(3) 0.7801(4) 0.4946(3) 0.0190(6) Uani 1 1 d .
C17 C 0.2339(4) 0.9174(4) 0.7055(3) 0.0244(7) Uani 1 1 d .
H17A H 0.2523 0.8710 0.7555 0.037 Uiso 1 1 calc R
H17B H 0.1242 0.8758 0.6826 0.037 Uiso 1 1 calc R
H17C H 0.2885 1.0303 0.7461 0.037 Uiso 1 1 calc R
C18 C 0.1561(4) 0.9775(4) 0.5175(3) 0.0260(7) Uani 1 1 d .
H18A H 0.1550 1.0085 0.4531 0.039 Uiso 1 1 calc R
H18B H 0.2004 1.0691 0.5887 0.039 Uiso 1 1 calc R
H18C H 0.0514 0.9025 0.5154 0.039 Uiso 1 1 calc R
C19 C 0.4642(4) 0.6546(4) 0.0214(3) 0.0250(7) Uani 1 1 d .
H19 H 0.4637 0.5803 -0.0434 0.030 Uiso 1 1 calc R
C20 C 0.3774(6) 0.8301(6) 0.0984(4) 0.0450(11) Uani 1 1 d .
H20A H 0.4342 0.8451 0.1700 0.067 Uiso 1 1 calc R
H20B H 0.2715 0.7969 0.1012 0.067 Uiso 1 1 calc R
H20C H 0.4252 0.9280 0.0873 0.067 Uiso 1 1 calc R
C21 C 0.2953(5) 0.6678(5) -0.1086(3) 0.0379(9) Uani 1 1 d .
H21A H 0.3410 0.7566 -0.1311 0.057 Uiso 1 1 calc R
H21B H 0.1886 0.6347 -0.1091 0.057 Uiso 1 1 calc R
H21C H 0.2994 0.5820 -0.1623 0.057 Uiso 1 1 calc R
H10A H 0.582(6) 0.638(6) 0.234(3) 0.050(14) Uiso 1 1 d D
H10B H 0.583(9) 0.664(8) 0.363(4) 0.13(3) Uiso 1 1 d D
H7A H 0.798(6) 0.610(7) 0.401(5) 0.039(17) Uiso 0.70 1 d PD

loop_
_atom_site_aniso_label
_atom_site_aniso_U_11
_atom_site_aniso_U_22
_atom_site_aniso_U_33
_atom_site_aniso_U_23
_atom_site_aniso_U_13
_atom_site_aniso_U_12
Bi1 0.02004(8) 0.01917(8) 0.01484(9) 0.00497(6) 0.00458(5) 0.01168(6)
O1 0.0263(11) 0.0271(12) 0.0177(11) 0.0082(10) 0.0075(9) 0.0190(10)
O2 0.0254(11) 0.0283(12) 0.0166(11) 0.0079(10) 0.0062(9) 0.0189(10)
O3 0.0222(11) 0.0219(11) 0.0181(12) 0.0059(9) 0.0061(9) 0.0092(9)
O4 0.0227(11) 0.0227(11) 0.0179(11) 0.0069(9) 0.0061(9) 0.0103(9)
O5 0.0284(12) 0.0370(14) 0.0174(12) 0.0049(11) 0.0044(10) 0.0216(11)
O6 0.0298(13) 0.0353(14) 0.0208(13) 0.0096(11) 0.0065(10) 0.0236(11)
O7A 0.0289(17) 0.0291(17) 0.0190(17) 0.0102(14) 0.0077(14) 0.0209(15)
O7B 0.023(4) 0.029(4) 0.020(4) 0.009(3) 0.010(3) 0.018(3)
O9 0.0390(15) 0.0352(15) 0.0385(17) 0.0161(13) 0.0008(13) 0.0218(13)
O10 0.0481(16) 0.0387(15) 0.0254(14) 0.0140(12) 0.0138(13) 0.0284(13)
N1 0.0265(14) 0.0284(15) 0.0235(15) 0.0097(12) 0.0059(12) 0.0175(12)
N2 0.0198(13) 0.0197(13) 0.0218(14) 0.0058(11) 0.0022(11) 0.0094(11)
N3 0.0208(13) 0.0184(13) 0.0228(14) 0.0071(11) 0.0046(11) 0.0110(11)
C1 0.0200(15) 0.0204(15) 0.0189(16) 0.0033(13) 0.0038(12) 0.0111(13)
C2 0.0170(14) 0.0178(14) 0.0183(15) 0.0036(12) 0.0022(12) 0.0085(12)
C3 0.0201(15) 0.0181(15) 0.0217(16) 0.0067(13) 0.0040(13) 0.0098(12)
C4 0.0202(15) 0.0183(15) 0.0147(15) 0.0031(12) 0.0027(12) 0.0090(13)
C5 0.0208(15) 0.0213(15) 0.0195(16) 0.0071(13) 0.0060(13) 0.0144(13)
C6 0.0225(15) 0.0236(16) 0.0208(16) 0.0079(13) 0.0062(13) 0.0145(13)
C7 0.0286(17) 0.0252(17) 0.0157(16) 0.0049(13) 0.0029(13) 0.0156(14)
C8 0.0265(16) 0.0261(17) 0.0189(16) 0.0104(14) 0.0102(13) 0.0152(14)
C9 0.0203(14) 0.0202(15) 0.0193(16) 0.0072(13) 0.0068(12) 0.0136(13)
C10 0.0263(17) 0.0320(19) 0.033(2) 0.0157(16) 0.0100(15) 0.0105(15)
C11 0.0256(17) 0.0222(17) 0.0272(19) 0.0059(15) -0.0004(14) 0.0061(14)
C12 0.0183(14) 0.0168(14) 0.0175(16) 0.0055(12) 0.0039(12) 0.0067(12)
C13 0.0172(14) 0.0158(14) 0.0223(17) 0.0047(13) 0.0035(12) 0.0070(12)
C14 0.0228(15) 0.0228(16) 0.0216(17) 0.0106(13) 0.0044(13) 0.0108(13)
C15 0.0247(16) 0.0224(16) 0.0172(16) 0.0073(13) 0.0074(13) 0.0124(13)
C16 0.0180(14) 0.0178(14) 0.0190(16) 0.0056(12) 0.0053(12) 0.0085(12)
C17 0.0269(17) 0.0251(17) 0.0220(17) 0.0062(14) 0.0077(14) 0.0159(14)
C18 0.0271(17) 0.0279(17) 0.0291(19) 0.0102(15) 0.0072(14) 0.0194(15)
C19 0.0242(16) 0.0206(16) 0.0297(19) 0.0099(14) 0.0090(15) 0.0112(14)
C20 0.057(3) 0.053(3) 0.033(2) 0.004(2) 0.005(2) 0.043(2)
C21 0.034(2) 0.050(2) 0.028(2) 0.0147(19) 0.0039(16) 0.0218(19)

loop_
_atom_type_symbol
_atom_type_description
_atom_type_scat_dispersion_real
_atom_type_scat_dispersion_imag
_atom_type_scat_source
C C 0.0033 0.0016 'International Tables Vol C Tables 4.2.6.8 and 6.1.1.4'
H H 0.0000 0.0000 'International Tables Vol C Tables 4.2.6.8 and 6.1.1.4'
N N 0.0061 0.0033 'International Tables Vol C Tables 4.2.6.8 and 6.1.1.4'
O O 0.0106 0.0060 'International Tables Vol C Tables 4.2.6.8 and 6.1.1.4'
Bi Bi -4.1077 10.2566 'International Tables Vol C Tables 4.2.6.8 and 6.1.1.4'

loop_
_geom_angle_atom_site_label_1
_geom_angle_atom_site_label_2
_geom_angle_atom_site_label_3
_geom_angle
_geom_angle_site_symmetry_1
_geom_angle_site_symmetry_3
O4 Bi1 O2 88.37(9) . .
O4 Bi1 O3 73.90(8) . .
O2 Bi1 O3 81.22(8) . .
O4 Bi1 O1 84.29(8) . .
O2 Bi1 O1 72.35(8) . .
O3 Bi1 O1 146.08(8) . .
O4 Bi1 O6 80.55(9) . .
O2 Bi1 O6 142.33(8) . .
O3 Bi1 O6 128.50(8) . .
O1 Bi1 O6 70.79(8) . .
O4 Bi1 O5 77.28(8) . .
O2 Bi1 O5 159.86(8) . .
O3 Bi1 O5 81.26(8) . .
O1 Bi1 O5 119.33(7) . .
O6 Bi1 O5 49.49(7) . .
C16 O1 Bi1 114.51(19) . .
C12 O2 Bi1 116.05(19) . .
C9 O3 Bi1 112.66(19) . .
C5 O4 Bi1 115.50(19) . .
C1 O5 Bi1 89.46(19) . .
C1 O6 Bi1 98.4(2) . .
C3 O7A H7A 105(4) . .
H10A O10 H10B 107(6) . .
C19 N1 C21 120.9(3) . .
C19 N1 C20 120.9(3) . .
C21 N1 C20 118.0(3) . .
C7 N2 C6 121.1(3) . .
C7 N2 C11 118.3(3) . .
C6 N2 C11 120.6(3) . .
C14 N3 C13 121.6(3) . .
C14 N3 C18 118.7(3) . .
C13 N3 C18 119.6(3) . .
O5 C1 O6 122.4(3) . .
O5 C1 C2 119.7(3) . .
O6 C1 C2 118.0(3) . .
C4 C2 C3 120.0(3) . .
C4 C2 C1 119.4(3) . .
C3 C2 C1 120.6(3) . .
O7A C3 C4 115.5(3) . 2_766
O7A C3 C2 125.3(3) . .
C4 C3 C2 119.1(3) 2_766 .
O7B C4 C3 113.5(4) . 2_766
O7B C4 C2 125.5(4) . .
C3 C4 C2 120.9(3) 2_766 .
O4 C5 C6 121.4(3) . .
O4 C5 C9 118.1(3) . .
C6 C5 C9 120.5(3) . .
N2 C6 C5 119.5(3) . .
N2 C6 C10 118.6(3) . .
C5 C6 C10 121.9(3) . .
N2 C7 C8 121.3(3) . .
N2 C7 H7 119.3 . .
C8 C7 H7 119.3 . .
C7 C8 C9 120.4(3) . .
C7 C8 H8 119.8 . .
C9 C8 H8 119.8 . .
O3 C9 C8 123.2(3) . .
O3 C9 C5 119.6(3) . .
C8 C9 C5 117.2(3) . .
C6 C10 H10C 109.5 . .
C6 C10 H10D 109.5 . .
H10C C10 H10D 109.5 . .
C6 C10 H10E 109.5 . .
H10C C10 H10E 109.5 . .
H10D C10 H10E 109.5 . .
N2 C11 H11A 109.5 . .
N2 C11 H11B 109.5 . .
H11A C11 H11B 109.5 . .
N2 C11 H11C 109.5 . .
H11A C11 H11C 109.5 . .
H11B C11 H11C 109.5 . .
O2 C12 C13 121.5(3) . .
O2 C12 C16 118.8(3) . .
C13 C12 C16 119.7(3) . .
N3 C13 C12 119.2(3) . .
N3 C13 C17 119.1(3) . .
C12 C13 C17 121.7(3) . .
N3 C14 C15 121.2(3) . .
N3 C14 H14 119.4 . .
C15 C14 H14 119.4 . .
C14 C15 C16 120.2(3) . .
C14 C15 H15 119.9 . .
C16 C15 H15 119.9 . .
O1 C16 C15 124.0(3) . .
O1 C16 C12 118.0(3) . .
C15 C16 C12 118.1(3) . .
C13 C17 H17A 109.5 . .
C13 C17 H17B 109.5 . .
H17A C17 H17B 109.5 . .
C13 C17 H17C 109.5 . .
H17A C17 H17C 109.5 . .
H17B C17 H17C 109.5 . .
N3 C18 H18A 109.5 . .
N3 C18 H18B 109.5 . .
H18A C18 H18B 109.5 . .
N3 C18 H18C 109.5 . .
H18A C18 H18C 109.5 . .
H18B C18 H18C 109.5 . .
O9 C19 N1 125.6(3) . .
O9 C19 H19 117.2 . .
N1 C19 H19 117.2 . .
N1 C20 H20A 109.5 . .
N1 C20 H20B 109.5 . .
H20A C20 H20B 109.5 . .
N1 C20 H20C 109.5 . .
H20A C20 H20C 109.5 . .
H20B C20 H20C 109.5 . .
N1 C21 H21A 109.5 . .
N1 C21 H21B 109.5 . .
H21A C21 H21B 109.5 . .
N1 C21 H21C 109.5 . .
H21A C21 H21C 109.5 . .
H21B C21 H21C 109.5 . .

loop_
_geom_bond_atom_site_label_1
_geom_bond_atom_site_label_2
_geom_bond_distance
_geom_bond_site_symmetry_2
Bi1 O4 2.185(2) .
Bi1 O2 2.239(2) .
Bi1 O3 2.313(2) .
Bi1 O1 2.321(2) .
Bi1 O6 2.543(2) .
Bi1 O5 2.739(2) .
O1 C16 1.308(4) .
O2 C12 1.331(4) .
O3 C9 1.284(4) .
O4 C5 1.345(4) .
O5 C1 1.260(4) .
O6 C1 1.271(4) .
O7A C3 1.366(4) .
O7A H7A 0.979(5) .
O7B C4 1.355(8) .
O9 C19 1.228(5) .
O10 H10A 0.978(5) .
O10 H10B 0.978(5) .
N1 C19 1.328(4) .
N1 C21 1.451(5) .
N1 C20 1.452(5) .
N2 C7 1.361(4) .
N2 C6 1.376(4) .
N2 C11 1.471(4) .
N3 C14 1.339(4) .
N3 C13 1.381(4) .
N3 C18 1.478(4) .
C1 C2 1.501(4) .
C2 C4 1.396(5) .
C2 C3 1.405(5) .
C3 C4 1.387(4) 2_766
C4 C3 1.387(4) 2_766
C5 C6 1.376(5) .
C5 C9 1.437(4) .
C6 C10 1.496(5) .
C7 C8 1.362(5) .
C7 H7 0.9500 .
C8 C9 1.409(5) .
C8 H8 0.9500 .
C10 H10C 0.9800 .
C10 H10D 0.9800 .
C10 H10E 0.9800 .
C11 H11A 0.9800 .
C11 H11B 0.9800 .
C11 H11C 0.9800 .
C12 C13 1.386(4) .
C12 C16 1.437(4) .
C13 C17 1.496(5) .
C14 C15 1.380(5) .
C14 H14 0.9500 .
C15 C16 1.389(5) .
C15 H15 0.9500 .
C17 H17A 0.9800 .
C17 H17B 0.9800 .
C17 H17C 0.9800 .
C18 H18A 0.9800 .
C18 H18B 0.9800 .
C18 H18C 0.9800 .
C19 H19 0.9500 .
C20 H20A 0.9800 .
C20 H20B 0.9800 .
C20 H20C 0.9800 .
C21 H21A 0.9800 .
C21 H21B 0.9800 .
C21 H21C 0.9800 .

loop_
_geom_torsion_atom_site_label_1
_geom_torsion_atom_site_label_2
_geom_torsion_atom_site_label_3
_geom_torsion_atom_site_label_4
_geom_torsion
_geom_torsion_site_symmetry_4
O4 Bi1 O1 C16 -95.2(2) .
O2 Bi1 O1 C16 -5.1(2) .
O3 Bi1 O1 C16 -45.6(3) .
O6 Bi1 O1 C16 -177.1(2) .
O5 Bi1 O1 C16 -167.1(2) .
O4 Bi1 O2 C12 88.9(2) .
O3 Bi1 O2 C12 162.9(2) .
O1 Bi1 O2 C12 4.4(2) .
O6 Bi1 O2 C12 16.7(3) .
O5 Bi1 O2 C12 133.1(3) .
O4 Bi1 O3 C9 -3.32(19) .
O2 Bi1 O3 C9 -94.2(2) .
O1 Bi1 O3 C9 -55.4(3) .
O6 Bi1 O3 C9 60.1(2) .
O5 Bi1 O3 C9 75.9(2) .
O2 Bi1 O4 C5 85.4(2) .
O3 Bi1 O4 C5 4.1(2) .
O1 Bi1 O4 C5 157.8(2) .
O6 Bi1 O4 C5 -130.7(2) .
O5 Bi1 O4 C5 -80.3(2) .
O4 Bi1 O5 C1 -91.3(2) .
O2 Bi1 O5 C1 -136.8(2) .
O3 Bi1 O5 C1 -166.6(2) .
O1 Bi1 O5 C1 -15.4(2) .
O6 Bi1 O5 C1 -2.88(18) .
O4 Bi1 O6 C1 84.2(2) .
O2 Bi1 O6 C1 158.95(19) .
O3 Bi1 O6 C1 23.6(2) .
O1 Bi1 O6 C1 171.4(2) .
O5 Bi1 O6 C1 2.89(18) .
Bi1 O5 C1 O6 5.2(3) .
Bi1 O5 C1 C2 -175.0(3) .
Bi1 O6 C1 O5 -5.7(4) .
Bi1 O6 C1 C2 174.5(2) .
O5 C1 C2 C4 9.7(5) .
O6 C1 C2 C4 -170.5(3) .
O5 C1 C2 C3 -171.3(3) .
O6 C1 C2 C3 8.5(5) .
C4 C2 C3 O7A -175.6(3) .
C1 C2 C3 O7A 5.5(5) .
C4 C2 C3 C4 -0.1(5) 2_766
C1 C2 C3 C4 -179.1(3) 2_766
C3 C2 C4 O7B 176.8(5) .
C1 C2 C4 O7B -4.2(6) .
C3 C2 C4 C3 0.1(5) 2_766
C1 C2 C4 C3 179.1(3) 2_766
Bi1 O4 C5 C6 175.1(2) .
Bi1 O4 C5 C9 -4.6(3) .
C7 N2 C6 C5 1.1(5) .
C11 N2 C6 C5 179.7(3) .
C7 N2 C6 C10 -178.1(3) .
C11 N2 C6 C10 0.5(5) .
O4 C5 C6 N2 177.9(3) .
C9 C5 C6 N2 -2.4(5) .
O4 C5 C6 C10 -3.0(5) .
C9 C5 C6 C10 176.7(3) .
C6 N2 C7 C8 0.2(5) .
C11 N2 C7 C8 -178.4(3) .
N2 C7 C8 C9 -0.1(5) .
Bi1 O3 C9 C8 -178.6(2) .
Bi1 O3 C9 C5 2.2(3) .
C7 C8 C9 O3 179.5(3) .
C7 C8 C9 C5 -1.2(5) .
O4 C5 C9 O3 1.5(4) .
C6 C5 C9 O3 -178.2(3) .
O4 C5 C9 C8 -177.8(3) .
C6 C5 C9 C8 2.5(4) .
Bi1 O2 C12 C13 176.8(2) .
Bi1 O2 C12 C16 -3.5(4) .
C14 N3 C13 C12 2.0(5) .
C18 N3 C13 C12 -177.2(3) .
C14 N3 C13 C17 -178.1(3) .
C18 N3 C13 C17 2.7(4) .
O2 C12 C13 N3 178.3(3) .
C16 C12 C13 N3 -1.4(5) .
O2 C12 C13 C17 -1.5(5) .
C16 C12 C13 C17 178.7(3) .
C13 N3 C14 C15 -0.4(5) .
C18 N3 C14 C15 178.8(3) .
N3 C14 C15 C16 -1.8(5) .
Bi1 O1 C16 C15 -175.7(2) .
Bi1 O1 C16 C12 5.2(4) .
C14 C15 C16 O1 -176.7(3) .
C14 C15 C16 C12 2.3(5) .
O2 C12 C16 O1 -1.3(4) .
C13 C12 C16 O1 178.4(3) .
O2 C12 C16 C15 179.5(3) .
C13 C12 C16 C15 -0.7(5) .
C21 N1 C19 O9 177.3(4) .
C20 N1 C19 O9 2.1(6) .
